data_4335279
loop_
_publ_author_name
'Yulia Visitaev'
'Israel Goldberg'
'Arkadi Vigalok'

_publ_section_title
;
 Organopalladium Complexes of Oxacalixarenes: Selecting the Lid for the
 Three-Dimensional Scaffold
;
_journal_name_full 'Inorganic Chemistry'
_journal_page_first 6779
_journal_page_last 6781
_journal_paper_doi 10.1021/ic400925y
_journal_volume 52
_journal_year 2013
_chemical_formula_moiety 'C58 H58 I N12 O16 Pd2, B F4'
_chemical_formula_sum 'C58 H58 B F4 I N12 O16 Pd2'
_chemical_formula_weight 1605.67
_chemical_name_systematic
; 
 ? 
;
_space_group_IT_number 2
_symmetry_cell_setting triclinic
_symmetry_space_group_name_Hall '-P 1'
_symmetry_space_group_name_H-M 'P -1'
_atom_sites_solution_hydrogens geom
_atom_sites_solution_primary direct
_atom_sites_solution_secondary difmap
_audit_creation_method SHELXL-97
_cell_angle_alpha 105.426(2)
_cell_angle_beta 92.832(2)
_cell_angle_gamma 103.924(2)
_cell_formula_units_Z 2
_cell_length_a 10.7953(4)
_cell_length_b 14.0223(5)
_cell_length_c 24.1017(8)
_cell_measurement_reflns_used 9744
_cell_measurement_temperature 110(2)
_cell_measurement_theta_max 25.67
_cell_measurement_theta_min 1.56
_cell_volume 3388.4(2)
_computing_cell_refinement 'Saint, Bruker-AXS'
_computing_data_collection 'Apex2, Bruker-AXS'
_computing_data_reduction 'Saint, Bruker-AXS'
_computing_structure_refinement 'SHELXL-97 (Sheldrick, 2008)'
_computing_structure_solution 'SHELXTL-2012 (Sheldrick, 2008)'
_diffrn_ambient_temperature 110(2)
_diffrn_detector_area_resol_mean 1.75
_diffrn_measured_fraction_theta_full 0.974
_diffrn_measured_fraction_theta_max 0.974
_diffrn_measurement_device_type 'Apex Duo, Bruker-AXS'
_diffrn_measurement_method '1 deg. \f and \w scans'
_diffrn_radiation_monochromator graphite
_diffrn_radiation_source 'fine-focus sealed tube'
_diffrn_radiation_type MoK\a
_diffrn_radiation_wavelength 0.71073
_diffrn_reflns_av_R_equivalents 0.0278
_diffrn_reflns_av_sigmaI/netI 0.0451
_diffrn_reflns_limit_h_max 13
_diffrn_reflns_limit_h_min -12
_diffrn_reflns_limit_k_max 16
_diffrn_reflns_limit_k_min -17
_diffrn_reflns_limit_l_max 28
_diffrn_reflns_limit_l_min -29
_diffrn_reflns_number 32563
_diffrn_reflns_theta_full 25.67
_diffrn_reflns_theta_max 25.67
_diffrn_reflns_theta_min 1.56
_diffrn_standards_number 0
_exptl_absorpt_coefficient_mu 1.070
_exptl_absorpt_correction_T_max 0.9485
_exptl_absorpt_correction_T_min 0.7758
_exptl_absorpt_correction_type multi-scan
_exptl_absorpt_process_details 'Apex2, Bruker-AXS'
_exptl_crystal_colour yellow
_exptl_crystal_density_diffrn 1.574
_exptl_crystal_description needle
_exptl_crystal_F_000 1608
_exptl_crystal_size_max 0.25
_exptl_crystal_size_mid 0.10
_exptl_crystal_size_min 0.05
_platon_squeeze_details
;
;
_refine_diff_density_max 1.093
_refine_diff_density_min -0.862
_refine_diff_density_rms 0.115
_refine_ls_extinction_method none
_refine_ls_goodness_of_fit_ref 1.018
_refine_ls_hydrogen_treatment constr
_refine_ls_matrix_type full
_refine_ls_number_parameters 899
_refine_ls_number_reflns 12509
_refine_ls_number_restraints 0
_refine_ls_restrained_S_all 1.018
_refine_ls_R_factor_all 0.0709
_refine_ls_R_factor_gt 0.0502
_refine_ls_shift/su_max 0.011
_refine_ls_shift/su_mean 0.000
_refine_ls_structure_factor_coef Fsqd
_refine_ls_weighting_details 'calc w=1/[\s^2^(Fo^2^)+(0.0523P)^2^+4.4370P] where P=(Fo^2^+2Fc^2^)/3'
_refine_ls_weighting_scheme calc
_refine_ls_wR_factor_gt 0.1166
_refine_ls_wR_factor_ref 0.1260
_reflns_number_gt 9744
_reflns_number_total 12509
_reflns_threshold_expression >2sigma(I)
_cod_data_source_file ic400925y_si_002_10.cif
_cod_data_source_block ar99sq
_cod_database_code 4335279

loop_
_symmetry_equiv_pos_as_xyz
'x, y, z'
'-x, -y, -z'

loop_
_atom_site_label
_atom_site_type_symbol
_atom_site_fract_x
_atom_site_fract_y
_atom_site_fract_z
_atom_site_U_iso_or_equiv
_atom_site_adp_type
_atom_site_occupancy
_atom_site_symmetry_multiplicity
_atom_site_calc_flag
_atom_site_refinement_flags
I1 I 0.23160(4) 0.31997(3) 0.288294(14) 0.03244(11) Uani 1 1 d .
Pd2 Pd 0.16445(4) 0.15522(3) 0.323402(16) 0.02316(11) Uani 1 1 d .
Pd3 Pd 0.20336(4) 0.39449(3) 0.201652(16) 0.02600(11) Uani 1 1 d .
O1 O -0.1403(3) 0.0887(3) 0.29672(15) 0.0290(8) Uani 1 1 d .
O2 O 0.2292(3) 0.2198(3) 0.09340(14) 0.0258(8) Uani 1 1 d .
O3 O 0.2293(3) 0.0022(3) 0.21582(15) 0.0272(8) Uani 1 1 d .
O4 O -0.0980(3) 0.3436(3) 0.19531(14) 0.0288(8) Uani 1 1 d .
O5 O 0.6102(4) 0.3427(3) 0.1431(2) 0.0493(11) Uani 1 1 d .
O6 O -0.1721(5) 0.5409(3) 0.3355(2) 0.0550(12) Uani 1 1 d .
O7 O -0.3187(4) -0.2285(4) 0.1325(2) 0.0632(15) Uani 1 1 d .
O8 O -0.3233(4) 0.1114(4) 0.00508(19) 0.0554(12) Uani 1 1 d .
O9 O 0.4609(4) 0.3046(3) 0.07171(19) 0.0452(11) Uani 1 1 d .
O10 O 0.4532(5) 0.0676(4) 0.2887(2) 0.0690(15) Uani 1 1 d .
O11 O -0.1942(5) 0.0106(4) -0.0296(2) 0.0724(17) Uani 1 1 d .
O12 O -0.0550(8) 0.5291(4) 0.2665(2) 0.098(2) Uani 1 1 d .
O13 O -0.1471(6) 0.1699(4) 0.4116(2) 0.0689(16) Uani 1 1 d .
O14 O -0.1481(5) -0.2821(4) 0.1011(3) 0.090(2) Uani 1 1 d .
O15 O 0.6046(5) 0.0734(5) 0.2350(3) 0.089(2) Uani 1 1 d .
O16 O -0.2882(6) 0.2537(5) 0.4181(3) 0.092(2) Uani 1 1 d .
N1 N 0.2768(4) 0.2480(3) 0.40063(18) 0.0252(9) Uani 1 1 d .
N2 N 0.4918(4) 0.4267(4) 0.55877(19) 0.0339(11) Uani 1 1 d .
N3 N 0.1411(5) 0.6044(4) 0.0096(2) 0.0388(12) Uani 1 1 d .
N4 N 0.3521(5) 0.5238(4) 0.2482(2) 0.0372(11) Uani 1 1 d .
N5 N 0.1339(4) 0.0337(3) 0.35798(17) 0.0291(10) Uani 1 1 d .
N6 N 0.1871(4) 0.4680(3) 0.1393(2) 0.0325(11) Uani 1 1 d .
N7 N 0.0580(5) -0.2187(4) 0.4218(3) 0.0494(14) Uani 1 1 d .
N8 N 0.6613(7) 0.7845(5) 0.3036(3) 0.075(2) Uani 1 1 d .
N9 N 0.5032(4) 0.2935(4) 0.1171(2) 0.0342(11) Uani 1 1 d .
N10 N 0.4978(4) 0.0802(4) 0.2459(2) 0.0406(12) Uani 1 1 d .
N11 N -0.2025(5) 0.2234(4) 0.3948(2) 0.0447(13) Uani 1 1 d .
N12 N -0.1217(6) 0.4907(4) 0.2980(2) 0.0467(14) Uani 1 1 d .
C1 C 0.0978(5) 0.2126(4) 0.0998(2) 0.0232(11) Uani 1 1 d .
C3 C 0.0675(5) 0.2793(4) 0.1479(2) 0.0248(11) Uani 1 1 d .
C4 C -0.0608(5) 0.2747(4) 0.1488(2) 0.0235(11) Uani 1 1 d .
C5 C 0.0477(5) 0.0536(4) 0.2547(2) 0.0278(12) Uani 1 1 d .
C8 C 0.4268(5) 0.2182(4) 0.1412(2) 0.0280(12) Uani 1 1 d .
C10 C -0.1384(5) 0.1847(4) 0.2945(2) 0.0265(11) Uani 1 1 d .
C11 C 0.2281(5) 0.1106(4) 0.1544(2) 0.0234(11) Uani 1 1 d .
H11 H 0.1375 0.0847 0.1453 0.028 Uiso 1 1 calc R
C12 C -0.1176(5) 0.2157(4) 0.2453(2) 0.0279(12) Uani 1 1 d .
H12 H -0.1046 0.1681 0.2113 0.033 Uiso 1 1 calc R
C13 C -0.1558(5) 0.2102(4) 0.1058(2) 0.0317(12) Uani 1 1 d .
H13 H -0.2432 0.2109 0.1084 0.038 Uiso 1 1 calc R
C14 C 0.1575(5) 0.5627(4) 0.0534(2) 0.0312(12) Uani 1 1 d .
C15 C -0.1676(5) 0.2535(5) 0.3427(2) 0.0325(13) Uani 1 1 d .
C16 C -0.0856(5) 0.0296(4) 0.2525(2) 0.0256(11) Uani 1 1 d .
C17 C 0.2921(5) 0.1827(4) 0.1289(2) 0.0247(11) Uani 1 1 d .
C18 C 0.2378(5) 0.3229(4) 0.4373(2) 0.0260(11) Uani 1 1 d .
H18 H 0.1585 0.3346 0.4261 0.031 Uiso 1 1 calc R
C19 C 0.0937(5) -0.0143(4) 0.2137(2) 0.0258(11) Uani 1 1 d .
C20 C 0.0077(5) 0.1450(4) 0.0561(2) 0.0284(12) Uani 1 1 d .
H20 H 0.0328 0.0995 0.0246 0.034 Uiso 1 1 calc R
C21 C -0.1150(5) 0.3135(4) 0.2442(2) 0.0247(11) Uani 1 1 d .
C22 C 0.3040(5) 0.3829(4) 0.4894(2) 0.0269(11) Uani 1 1 d .
H22 H 0.2707 0.4346 0.5129 0.032 Uiso 1 1 calc R
C23 C 0.4219(5) 0.3685(4) 0.5085(2) 0.0278(11) Uani 1 1 d .
C24 C 0.4898(5) 0.1808(4) 0.1786(2) 0.0321(13) Uani 1 1 d .
H24 H 0.5808 0.2045 0.1866 0.039 Uiso 1 1 calc R
C25 C 0.3889(5) 0.2331(4) 0.4191(2) 0.0356(13) Uani 1 1 d .
H25 H 0.4194 0.1808 0.3945 0.043 Uiso 1 1 calc R
C26 C -0.1655(5) 0.3521(5) 0.3428(2) 0.0350(13) Uani 1 1 d .
H26 H -0.1844 0.3982 0.3759 0.042 Uiso 1 1 calc R
C27 C 0.2905(5) 0.0749(4) 0.1925(2) 0.0266(11) Uani 1 1 d .
C28 C 0.4613(5) 0.2883(5) 0.4709(2) 0.0383(14) Uani 1 1 d .
H28 H 0.5384 0.2727 0.4816 0.046 Uiso 1 1 calc R
C29 C 0.2459(5) 0.5038(5) 0.0524(2) 0.0358(13) Uani 1 1 d .
H29 H 0.2980 0.4947 0.0218 0.043 Uiso 1 1 calc R
C30 C -0.1218(5) 0.1438(4) 0.0585(2) 0.0335(13) Uani 1 1 d .
C31 C 0.0863(6) 0.5740(4) 0.1007(2) 0.0336(13) Uani 1 1 d .
H31 H 0.0273 0.6152 0.1044 0.040 Uiso 1 1 calc R
C32 C 0.0182(5) -0.1006(4) 0.1740(2) 0.0348(13) Uani 1 1 d .
H32 H 0.0560 -0.1453 0.1476 0.042 Uiso 1 1 calc R
C33 C 0.2561(5) 0.4597(4) 0.0957(2) 0.0328(13) Uani 1 1 d .
H33 H 0.3171 0.4205 0.0944 0.039 Uiso 1 1 calc R
C34 C 0.0201(6) -0.0579(4) 0.4174(3) 0.0392(14) Uani 1 1 d .
H34 H -0.0425 -0.0614 0.4436 0.047 Uiso 1 1 calc R
C35 C 0.4255(5) 0.1109(4) 0.2045(2) 0.0256(11) Uani 1 1 d .
C36 C -0.1672(5) -0.0541(4) 0.2123(2) 0.0332(13) Uani 1 1 d .
H36 H -0.2578 -0.0659 0.2114 0.040 Uiso 1 1 calc R
C37 C -0.1358(5) 0.3832(4) 0.2943(2) 0.0332(13) Uani 1 1 d .
C38 C 0.0490(6) 0.0230(4) 0.3950(2) 0.0347(13) Uani 1 1 d .
H38 H 0.0055 0.0751 0.4067 0.042 Uiso 1 1 calc R
C39 C 0.0828(5) -0.1365(5) 0.4016(3) 0.0367(13) Uani 1 1 d .
C40 C 0.0540(6) 0.6691(5) 0.0119(3) 0.0453(16) Uani 1 1 d .
H40A H -0.0233 0.6410 0.0282 0.068 Uiso 1 1 calc R
H40B H 0.0298 0.6716 -0.0273 0.068 Uiso 1 1 calc R
H40C H 0.0965 0.7385 0.0365 0.068 Uiso 1 1 calc R
C41 C 0.4440(6) 0.5046(5) 0.5980(2) 0.0473(17) Uani 1 1 d .
H41A H 0.4226 0.5510 0.5773 0.071 Uiso 1 1 calc R
H41B H 0.5103 0.5438 0.6307 0.071 Uiso 1 1 calc R
H41C H 0.3668 0.4714 0.6125 0.071 Uiso 1 1 calc R
C42 C 0.1941(6) -0.0398(5) 0.3419(3) 0.0429(15) Uani 1 1 d .
H42 H 0.2551 -0.0332 0.3152 0.052 Uiso 1 1 calc R
C43 C 0.3346(6) 0.6159(5) 0.2653(3) 0.0427(15) Uani 1 1 d .
H43 H 0.2486 0.6216 0.2644 0.051 Uiso 1 1 calc R
C44 C -0.1137(5) -0.1214(4) 0.1729(3) 0.0400(14) Uani 1 1 d .
C45 C 0.1025(6) 0.5251(4) 0.1415(2) 0.0345(13) Uani 1 1 d .
H45 H 0.0518 0.5317 0.1727 0.041 Uiso 1 1 calc R
C46 C 0.4736(6) 0.5180(5) 0.2518(3) 0.0545(19) Uani 1 1 d .
H46 H 0.4887 0.4519 0.2403 0.065 Uiso 1 1 calc R
C47 C -0.2130(6) 0.0810(6) 0.0056(3) 0.0503(17) Uani 1 1 d .
C48 C 0.1731(6) -0.1236(5) 0.3617(3) 0.0511(18) Uani 1 1 d .
H48 H 0.2190 -0.1737 0.3488 0.061 Uiso 1 1 calc R
C49 C 0.6110(6) 0.4074(5) 0.5781(2) 0.0442(16) Uani 1 1 d .
H49A H 0.5920 0.3403 0.5855 0.066 Uiso 1 1 calc R
H49B H 0.6524 0.4608 0.6139 0.066 Uiso 1 1 calc R
H49C H 0.6687 0.4082 0.5480 0.066 Uiso 1 1 calc R
C50 C -0.1926(6) -0.2184(5) 0.1310(3) 0.058(2) Uani 1 1 d .
C51 C 0.4321(8) 0.7054(5) 0.2845(3) 0.0581(19) Uani 1 1 d .
H51 H 0.4132 0.7701 0.2957 0.070 Uiso 1 1 calc R
C52 C 0.5606(8) 0.6989(5) 0.2870(3) 0.056(2) Uani 1 1 d .
C53 C 0.5771(7) 0.6006(5) 0.2707(4) 0.063(2) Uani 1 1 d .
H53 H 0.6612 0.5910 0.2729 0.076 Uiso 1 1 calc R
C54 C -0.4139(7) 0.0606(8) -0.0494(3) 0.076(3) Uani 1 1 d .
H54A H -0.3675 0.0676 -0.0832 0.092 Uiso 1 1 calc R
H54B H -0.4465 -0.0134 -0.0533 0.092 Uiso 1 1 calc R
C55 C 0.1270(8) -0.2968(6) 0.4055(5) 0.083(3) Uani 1 1 d .
H55A H 0.1102 -0.3285 0.3634 0.125 Uiso 1 1 calc R
H55B H 0.0980 -0.3494 0.4253 0.125 Uiso 1 1 calc R
H55C H 0.2194 -0.2655 0.4167 0.125 Uiso 1 1 calc R
C56 C -0.4024(7) -0.3246(6) 0.0903(5) 0.085(3) Uani 1 1 d .
H56A H -0.4900 -0.3171 0.0825 0.102 Uiso 1 1 calc R
H56B H -0.3655 -0.3401 0.0532 0.102 Uiso 1 1 calc R
C57 C 0.7917(9) 0.7730(7) 0.2984(5) 0.102(4) Uani 1 1 d .
H57A H 0.8115 0.7331 0.3238 0.153 Uiso 1 1 calc R
H57B H 0.8531 0.8408 0.3097 0.153 Uiso 1 1 calc R
H57C H 0.7978 0.7373 0.2581 0.153 Uiso 1 1 calc R
C58 C -0.4060(9) -0.4038(8) 0.1175(5) 0.098(3) Uani 1 1 d .
H58A H -0.3181 -0.4058 0.1282 0.147 Uiso 1 1 calc R
H58B H -0.4532 -0.4700 0.0906 0.147 Uiso 1 1 calc R
H58C H -0.4493 -0.3901 0.1524 0.147 Uiso 1 1 calc R
C59 C -0.5129(14) 0.1025(9) -0.0494(6) 0.186(9) Uani 1 1 d .
H59A H -0.5082 0.1525 -0.0117 0.186 Uiso 1 1 calc R
H59B H -0.5938 0.0487 -0.0566 0.186 Uiso 1 1 calc R
H59C H -0.5093 0.1370 -0.0800 0.186 Uiso 1 1 calc R
C60 C 0.6368(11) 0.8850(6) 0.3198(5) 0.114(4) Uani 1 1 d .
H60A H 0.5963 0.8967 0.2858 0.170 Uiso 1 1 calc R
H60B H 0.7181 0.9377 0.3344 0.170 Uiso 1 1 calc R
H60C H 0.5792 0.8884 0.3500 0.170 Uiso 1 1 calc R
C61 C 0.2252(7) 0.5981(6) -0.0366(3) 0.0532(18) Uani 1 1 d .
H61A H 0.3137 0.6363 -0.0200 0.080 Uiso 1 1 calc R
H61B H 0.1959 0.6277 -0.0657 0.080 Uiso 1 1 calc R
H61C H 0.2223 0.5261 -0.0549 0.080 Uiso 1 1 calc R
C62 C -0.0460(8) -0.2358(6) 0.4576(3) 0.060(2) Uani 1 1 d .
H62A H -0.0310 -0.1770 0.4923 0.090 Uiso 1 1 calc R
H62B H -0.0484 -0.2980 0.4692 0.090 Uiso 1 1 calc R
H62C H -0.1282 -0.2438 0.4354 0.090 Uiso 1 1 calc R
B1 B 0.0000 0.5000 0.5000 0.041(2) Uani 1 2 d S
F1 F -0.1290(8) 0.4382(7) 0.4840(4) 0.062(2) Uani 0.50 1 d P
F2 F 0.0660(7) 0.4661(6) 0.5372(3) 0.0498(19) Uani 0.50 1 d P
F3 F 0.0017(8) 0.5990(6) 0.5226(3) 0.053(2) Uani 0.50 1 d P
F4 F -0.0569(8) 0.5120(6) 0.5522(3) 0.056(2) Uani 0.50 1 d P
B2 B 0.3217(15) -0.1993(12) 0.1705(7) 0.048(4) Uani 0.50 1 d P
F5 F 0.2509(8) -0.1882(6) 0.1237(3) 0.061(2) Uani 0.50 1 d P
F6 F 0.2453(8) -0.2059(6) 0.2155(4) 0.065(2) Uani 0.50 1 d P
F7 F 0.4276(7) -0.1138(6) 0.1897(4) 0.062(2) Uani 0.50 1 d P
F8 F 0.3665(8) -0.2864(6) 0.1543(3) 0.061(2) Uani 0.50 1 d P

loop_
_atom_site_aniso_label
_atom_site_aniso_U_11
_atom_site_aniso_U_22
_atom_site_aniso_U_33
_atom_site_aniso_U_23
_atom_site_aniso_U_13
_atom_site_aniso_U_12
I1 0.0379(2) 0.0294(2) 0.02439(18) 0.00859(14) -0.01098(15) 0.00042(15)
Pd2 0.0201(2) 0.0273(2) 0.0225(2) 0.00845(16) -0.00250(15) 0.00664(16)
Pd3 0.0267(2) 0.0270(2) 0.0230(2) 0.00699(16) -0.00418(16) 0.00646(17)
O1 0.0253(19) 0.033(2) 0.033(2) 0.0135(16) 0.0072(16) 0.0107(16)
O2 0.0204(18) 0.037(2) 0.0249(18) 0.0130(15) 0.0027(15) 0.0113(16)
O3 0.0169(17) 0.033(2) 0.035(2) 0.0173(16) 0.0018(15) 0.0052(15)
O4 0.032(2) 0.034(2) 0.0245(18) 0.0088(16) 0.0030(16) 0.0159(17)
O5 0.023(2) 0.054(3) 0.071(3) 0.028(2) 0.002(2) 0.001(2)
O6 0.074(3) 0.050(3) 0.053(3) 0.010(2) 0.025(2) 0.040(3)
O7 0.028(2) 0.052(3) 0.084(4) -0.018(3) -0.008(2) 0.007(2)
O8 0.038(3) 0.082(3) 0.042(2) 0.010(2) -0.008(2) 0.020(2)
O9 0.031(2) 0.066(3) 0.052(3) 0.034(2) 0.013(2) 0.016(2)
O10 0.054(3) 0.094(4) 0.059(3) 0.034(3) -0.014(3) 0.012(3)
O11 0.050(3) 0.085(4) 0.053(3) -0.040(3) -0.024(2) 0.036(3)
O12 0.199(7) 0.045(3) 0.069(4) 0.028(3) 0.083(5) 0.043(4)
O13 0.103(4) 0.095(4) 0.048(3) 0.041(3) 0.036(3) 0.071(4)
O14 0.037(3) 0.069(4) 0.115(5) -0.049(3) 0.004(3) 0.009(3)
O15 0.026(3) 0.128(5) 0.152(6) 0.102(5) 0.008(3) 0.022(3)
O16 0.091(4) 0.151(6) 0.097(4) 0.082(4) 0.078(4) 0.084(4)
N1 0.025(2) 0.027(2) 0.028(2) 0.0109(18) 0.0025(18) 0.0104(19)
N2 0.026(2) 0.046(3) 0.025(2) 0.005(2) -0.0017(19) 0.009(2)
N3 0.034(3) 0.056(3) 0.039(3) 0.025(2) 0.007(2) 0.023(2)
N4 0.040(3) 0.041(3) 0.032(3) 0.014(2) -0.007(2) 0.012(2)
N5 0.031(2) 0.038(3) 0.021(2) 0.0087(19) -0.0035(19) 0.017(2)
N6 0.025(2) 0.022(2) 0.046(3) 0.002(2) 0.001(2) 0.0076(19)
N7 0.045(3) 0.050(3) 0.072(4) 0.042(3) 0.020(3) 0.018(3)
N8 0.091(5) 0.046(4) 0.071(4) 0.032(3) -0.026(4) -0.025(4)
N9 0.024(3) 0.038(3) 0.047(3) 0.017(2) 0.012(2) 0.015(2)
N10 0.018(3) 0.057(3) 0.053(3) 0.031(3) -0.002(2) 0.007(2)
N11 0.050(3) 0.053(3) 0.045(3) 0.022(3) 0.024(3) 0.028(3)
N12 0.069(4) 0.045(3) 0.037(3) 0.015(3) 0.019(3) 0.030(3)
C1 0.018(2) 0.030(3) 0.026(3) 0.013(2) 0.002(2) 0.009(2)
C3 0.022(3) 0.025(3) 0.026(3) 0.010(2) -0.004(2) 0.003(2)
C4 0.024(3) 0.029(3) 0.021(2) 0.007(2) 0.003(2) 0.014(2)
C5 0.027(3) 0.034(3) 0.023(3) 0.009(2) -0.005(2) 0.009(2)
C8 0.016(3) 0.034(3) 0.035(3) 0.011(2) 0.008(2) 0.008(2)
C10 0.013(2) 0.035(3) 0.031(3) 0.010(2) -0.001(2) 0.006(2)
C11 0.014(2) 0.031(3) 0.026(3) 0.008(2) 0.001(2) 0.008(2)
C12 0.025(3) 0.039(3) 0.020(2) 0.006(2) 0.001(2) 0.011(2)
C13 0.019(3) 0.039(3) 0.035(3) 0.006(2) -0.002(2) 0.011(2)
C14 0.029(3) 0.039(3) 0.029(3) 0.015(2) 0.002(2) 0.008(2)
C15 0.026(3) 0.047(4) 0.030(3) 0.014(3) 0.011(2) 0.014(3)
C16 0.022(3) 0.031(3) 0.026(3) 0.009(2) 0.002(2) 0.010(2)
C17 0.026(3) 0.027(3) 0.020(2) 0.000(2) -0.001(2) 0.014(2)
C18 0.015(2) 0.034(3) 0.032(3) 0.010(2) 0.004(2) 0.011(2)
C19 0.018(3) 0.032(3) 0.029(3) 0.012(2) 0.002(2) 0.007(2)
C20 0.028(3) 0.032(3) 0.023(3) 0.002(2) -0.003(2) 0.011(2)
C21 0.018(3) 0.035(3) 0.024(3) 0.009(2) 0.002(2) 0.012(2)
C22 0.023(3) 0.032(3) 0.027(3) 0.008(2) 0.008(2) 0.008(2)
C23 0.028(3) 0.033(3) 0.023(3) 0.010(2) 0.005(2) 0.008(2)
C24 0.020(3) 0.035(3) 0.042(3) 0.010(3) 0.001(2) 0.012(2)
C25 0.036(3) 0.043(3) 0.029(3) 0.003(3) 0.002(2) 0.022(3)
C26 0.037(3) 0.051(4) 0.027(3) 0.012(3) 0.013(2) 0.026(3)
C27 0.026(3) 0.029(3) 0.025(3) 0.004(2) -0.001(2) 0.014(2)
C28 0.029(3) 0.057(4) 0.031(3) 0.006(3) -0.002(2) 0.024(3)
C29 0.032(3) 0.047(4) 0.037(3) 0.019(3) 0.015(3) 0.018(3)
C30 0.026(3) 0.038(3) 0.031(3) -0.002(2) -0.006(2) 0.014(2)
C31 0.037(3) 0.042(3) 0.031(3) 0.015(3) 0.009(2) 0.024(3)
C32 0.029(3) 0.034(3) 0.036(3) 0.002(2) -0.001(2) 0.009(2)
C33 0.025(3) 0.041(3) 0.038(3) 0.023(3) 0.005(2) 0.007(2)
C34 0.040(3) 0.038(3) 0.044(3) 0.016(3) 0.021(3) 0.009(3)
C35 0.018(3) 0.034(3) 0.029(3) 0.011(2) -0.008(2) 0.014(2)
C36 0.018(3) 0.038(3) 0.039(3) 0.005(3) 0.002(2) 0.006(2)
C37 0.032(3) 0.037(3) 0.035(3) 0.007(2) 0.006(2) 0.018(3)
C38 0.050(4) 0.026(3) 0.028(3) 0.004(2) 0.013(3) 0.013(3)
C39 0.031(3) 0.039(3) 0.045(3) 0.022(3) 0.004(3) 0.007(3)
C40 0.050(4) 0.059(4) 0.040(3) 0.026(3) 0.006(3) 0.027(3)
C41 0.043(4) 0.062(4) 0.024(3) -0.007(3) 0.001(3) 0.011(3)
C42 0.034(3) 0.050(4) 0.065(4) 0.038(3) 0.026(3) 0.022(3)
C43 0.044(4) 0.039(4) 0.037(3) 0.005(3) 0.010(3) 0.002(3)
C44 0.028(3) 0.033(3) 0.048(4) -0.002(3) 0.001(3) 0.004(3)
C45 0.046(3) 0.036(3) 0.025(3) 0.008(2) 0.005(2) 0.018(3)
C46 0.044(4) 0.036(4) 0.080(5) 0.025(3) -0.023(4) 0.002(3)
C47 0.031(3) 0.069(5) 0.047(4) 0.007(4) -0.010(3) 0.018(3)
C48 0.041(4) 0.056(4) 0.083(5) 0.045(4) 0.033(4) 0.029(3)
C49 0.041(4) 0.057(4) 0.030(3) 0.004(3) -0.013(3) 0.017(3)
C50 0.020(3) 0.052(4) 0.084(5) -0.011(4) 0.000(3) 0.008(3)
C51 0.086(6) 0.041(4) 0.042(4) 0.012(3) 0.006(4) 0.008(4)
C52 0.075(5) 0.045(4) 0.039(4) 0.023(3) -0.018(4) -0.010(4)
C53 0.044(4) 0.049(4) 0.093(6) 0.036(4) -0.033(4) -0.001(3)
C54 0.046(4) 0.128(8) 0.044(4) 0.014(5) -0.018(3) 0.019(5)
C55 0.065(5) 0.076(6) 0.161(9) 0.091(6) 0.055(6) 0.043(5)
C56 0.030(4) 0.042(4) 0.164(10) 0.004(5) -0.001(5) 0.004(3)
C57 0.084(7) 0.074(6) 0.136(9) 0.068(6) -0.053(6) -0.030(5)
C58 0.065(6) 0.094(8) 0.109(8) 0.005(6) -0.002(6) 0.004(5)
C59 0.243(16) 0.093(8) 0.177(13) -0.045(8) -0.169(13) 0.091(10)
C60 0.145(10) 0.039(5) 0.119(8) 0.003(5) 0.048(8) -0.032(5)
C61 0.051(4) 0.083(5) 0.052(4) 0.047(4) 0.027(3) 0.032(4)
C62 0.077(5) 0.054(4) 0.065(5) 0.039(4) 0.032(4) 0.019(4)
B1 0.043(6) 0.047(6) 0.051(6) 0.027(5) 0.021(5) 0.029(5)
F1 0.050(5) 0.077(6) 0.067(5) 0.030(5) 0.014(4) 0.020(4)
F2 0.064(5) 0.054(5) 0.054(4) 0.033(4) 0.017(4) 0.038(4)
F3 0.076(5) 0.049(4) 0.056(5) 0.021(4) 0.022(4) 0.046(4)
F4 0.071(5) 0.059(5) 0.056(5) 0.029(4) 0.033(4) 0.035(4)
B2 0.040(8) 0.049(9) 0.054(9) 0.010(7) 0.005(7) 0.018(7)
F5 0.059(5) 0.065(5) 0.058(5) 0.009(4) 0.003(4) 0.022(4)
F6 0.074(6) 0.065(5) 0.076(6) 0.030(5) 0.035(5) 0.040(5)
F7 0.047(5) 0.048(5) 0.083(6) 0.008(4) 0.004(4) 0.012(4)
F8 0.069(5) 0.050(5) 0.065(5) 0.005(4) 0.010(4) 0.030(4)

loop_
_atom_type_symbol
_atom_type_description
_atom_type_scat_dispersion_real
_atom_type_scat_dispersion_imag
_atom_type_scat_source
C C 0.0033 0.0016 'International Tables Vol C Tables 4.2.6.8 and 6.1.1.4'
B B 0.0013 0.0007 'International Tables Vol C Tables 4.2.6.8 and 6.1.1.4'
Pd Pd -0.9988 1.0072 'International Tables Vol C Tables 4.2.6.8 and 6.1.1.4'
H H 0.0000 0.0000 'International Tables Vol C Tables 4.2.6.8 and 6.1.1.4'
F F 0.0171 0.0103 'International Tables Vol C Tables 4.2.6.8 and 6.1.1.4'
I I -0.4742 1.8119 'International Tables Vol C Tables 4.2.6.8 and 6.1.1.4'
N N 0.0061 0.0033 'International Tables Vol C Tables 4.2.6.8 and 6.1.1.4'
O O 0.0106 0.0060 'International Tables Vol C Tables 4.2.6.8 and 6.1.1.4'

loop_
_geom_angle_atom_site_label_1
_geom_angle_atom_site_label_2
_geom_angle_atom_site_label_3
_geom_angle
_geom_angle_site_symmetry_1
_geom_angle_site_symmetry_3
Pd3 I1 Pd2 143.974(17) . .
C5 Pd2 N5 84.12(19) . .
C5 Pd2 N1 172.86(19) . .
N5 Pd2 N1 89.05(16) . .
C5 Pd2 I1 102.62(15) . .
N5 Pd2 I1 172.55(12) . .
N1 Pd2 I1 84.32(11) . .
C3 Pd3 N6 84.04(18) . .
C3 Pd3 N4 171.90(19) . .
N6 Pd3 N4 88.34(17) . .
C3 Pd3 I1 101.16(14) . .
N6 Pd3 I1 174.15(12) . .
N4 Pd3 I1 86.58(12) . .
C10 O1 C16 116.7(4) . .
C17 O2 C1 116.1(4) . .
C27 O3 C19 116.0(4) . .
C21 O4 C4 115.9(4) . .
C50 O7 C56 114.0(5) . .
C47 O8 C54 114.5(5) . .
C18 N1 C25 115.4(4) . .
C18 N1 Pd2 121.9(3) . .
C25 N1 Pd2 122.6(3) . .
C23 N2 C49 121.0(5) . .
C23 N2 C41 120.5(5) . .
C49 N2 C41 118.3(4) . .
C14 N3 C40 120.7(5) . .
C14 N3 C61 120.7(5) . .
C40 N3 C61 118.0(5) . .
C43 N4 C46 116.4(5) . .
C43 N4 Pd3 122.3(4) . .
C46 N4 Pd3 120.2(4) . .
C38 N5 C42 117.4(5) . .
C38 N5 Pd2 121.1(4) . .
C42 N5 Pd2 121.4(4) . .
C33 N6 C45 117.8(5) . .
C33 N6 Pd3 121.8(4) . .
C45 N6 Pd3 120.4(4) . .
C39 N7 C55 121.1(5) . .
C39 N7 C62 120.8(5) . .
C55 N7 C62 117.9(5) . .
C52 N8 C60 119.6(8) . .
C52 N8 C57 118.7(7) . .
C60 N8 C57 121.3(7) . .
O9 N9 O5 122.9(5) . .
O9 N9 C8 119.4(5) . .
O5 N9 C8 117.7(5) . .
O10 N10 O15 124.5(5) . .
O10 N10 C35 119.8(5) . .
O15 N10 C35 115.7(5) . .
O13 N11 O16 123.7(6) . .
O13 N11 C15 119.3(5) . .
O16 N11 C15 117.1(5) . .
O12 N12 O6 122.1(5) . .
O12 N12 C37 119.4(5) . .
O6 N12 C37 118.3(5) . .
C20 C1 C3 123.5(5) . .
C20 C1 O2 117.9(4) . .
C3 C1 O2 118.4(4) . .
C4 C3 C1 115.4(4) . .
C4 C3 Pd3 121.8(4) . .
C1 C3 Pd3 121.4(4) . .
C3 C4 C13 124.0(5) . .
C3 C4 O4 118.4(4) . .
C13 C4 O4 117.5(4) . .
C19 C5 C16 114.7(5) . .
C19 C5 Pd2 121.1(4) . .
C16 C5 Pd2 122.4(4) . .
C24 C8 C17 119.0(5) . .
C24 C8 N9 117.9(5) . .
C17 C8 N9 123.1(5) . .
O1 C10 C12 122.7(5) . .
O1 C10 C15 119.1(5) . .
C12 C10 C15 118.0(5) . .
C27 C11 C17 122.6(5) . .
C21 C12 C10 121.7(5) . .
C4 C13 C30 118.9(5) . .
N3 C14 C29 120.8(5) . .
N3 C14 C31 122.5(5) . .
C29 C14 C31 116.6(5) . .
C26 C15 C10 121.2(5) . .
C26 C15 N11 117.3(5) . .
C10 C15 N11 121.5(5) . .
C36 C16 C5 123.6(5) . .
C36 C16 O1 117.9(4) . .
C5 C16 O1 118.3(4) . .
O2 C17 C11 122.0(4) . .
O2 C17 C8 119.6(5) . .
C11 C17 C8 118.4(5) . .
N1 C18 C22 124.6(4) . .
C32 C19 C5 124.6(5) . .
C32 C19 O3 117.7(4) . .
C5 C19 O3 117.5(4) . .
C1 C20 C30 119.1(5) . .
O4 C21 C12 122.0(4) . .
O4 C21 C37 119.0(5) . .
C12 C21 C37 119.0(5) . .
C18 C22 C23 120.1(5) . .
N2 C23 C22 122.4(5) . .
N2 C23 C28 122.2(5) . .
C22 C23 C28 115.4(5) . .
C35 C24 C8 122.2(5) . .
N1 C25 C28 124.3(5) . .
C15 C26 C37 119.3(5) . .
O3 C27 C11 122.8(5) . .
O3 C27 C35 118.4(4) . .
C11 C27 C35 118.6(5) . .
C25 C28 C23 120.1(5) . .
C33 C29 C14 119.3(5) . .
C13 C30 C20 119.1(5) . .
C13 C30 C47 123.7(5) . .
C20 C30 C47 116.7(5) . .
C45 C31 C14 119.4(5) . .
C19 C32 C44 119.0(5) . .
N6 C33 C29 124.0(5) . .
C38 C34 C39 120.0(5) . .
C24 C35 C27 119.1(4) . .
C24 C35 N10 118.9(4) . .
C27 C35 N10 121.9(5) . .
C16 C36 C44 118.7(5) . .
C26 C37 C21 120.4(5) . .
C26 C37 N12 117.8(5) . .
C21 C37 N12 121.8(5) . .
N5 C38 C34 124.0(5) . .
N7 C39 C34 122.9(5) . .
N7 C39 C48 122.1(6) . .
C34 C39 C48 115.0(5) . .
N5 C42 C48 123.5(6) . .
N4 C43 C51 124.7(7) . .
C32 C44 C36 119.4(5) . .
C32 C44 C50 117.5(5) . .
C36 C44 C50 123.0(5) . .
N6 C45 C31 122.8(5) . .
N4 C46 C53 124.1(7) . .
O11 C47 O8 124.6(6) . .
O11 C47 C30 124.3(5) . .
O8 C47 C30 111.0(5) . .
C42 C48 C39 120.1(6) . .
O14 C50 O7 124.0(6) . .
O14 C50 C44 123.9(6) . .
O7 C50 C44 112.1(5) . .
C43 C51 C52 118.7(7) . .
N8 C52 C53 122.7(8) . .
N8 C52 C51 121.5(7) . .
C53 C52 C51 115.8(6) . .
C46 C53 C52 120.3(7) . .
C59 C54 O8 111.1(8) . .
C58 C56 O7 105.5(8) . .
F3 B1 F3 179.998(4) 2_566 .
F3 B1 F2 68.3(4) 2_566 .
F3 B1 F2 111.7(4) . .
F3 B1 F2 111.7(4) 2_566 2_566
F3 B1 F2 68.3(4) . 2_566
F2 B1 F2 180.0(5) . 2_566
F3 B1 F4 70.4(4) 2_566 2_566
F3 B1 F4 109.6(4) . 2_566
F2 B1 F4 108.5(4) . 2_566
F2 B1 F4 71.5(4) 2_566 2_566
F3 B1 F4 109.6(4) 2_566 .
F3 B1 F4 70.4(4) . .
F2 B1 F4 71.5(4) . .
F2 B1 F4 108.5(4) 2_566 .
F4 B1 F4 179.998(3) 2_566 .
F3 B1 F1 69.7(5) 2_566 .
F3 B1 F1 110.3(5) . .
F2 B1 F1 111.2(5) . .
F2 B1 F1 68.8(5) 2_566 .
F4 B1 F1 105.4(5) 2_566 .
F4 B1 F1 74.6(5) . .
F3 B1 F1 110.3(5) 2_566 2_566
F3 B1 F1 69.7(5) . 2_566
F2 B1 F1 68.8(5) . 2_566
F2 B1 F1 111.2(5) 2_566 2_566
F4 B1 F1 74.6(5) 2_566 2_566
F4 B1 F1 105.4(5) . 2_566
F1 B1 F1 180.0(4) . 2_566
F8 B2 F5 111.3(12) . .
F8 B2 F7 108.3(11) . .
F5 B2 F7 108.3(12) . .
F8 B2 F6 109.1(12) . .
F5 B2 F6 110.0(11) . .
F7 B2 F6 109.8(12) . .

loop_
_geom_bond_atom_site_label_1
_geom_bond_atom_site_label_2
_geom_bond_distance
_geom_bond_site_symmetry_2
I1 Pd3 2.6071(5) .
I1 Pd2 2.6216(5) .
Pd2 C5 2.009(5) .
Pd2 N5 2.054(4) .
Pd2 N1 2.088(4) .
Pd3 C3 2.000(5) .
Pd3 N6 2.059(5) .
Pd3 N4 2.113(5) .
O1 C10 1.355(6) .
O1 C16 1.414(6) .
O2 C17 1.347(6) .
O2 C1 1.417(6) .
O3 C27 1.345(6) .
O3 C19 1.423(6) .
O4 C21 1.360(6) .
O4 C4 1.416(6) .
O5 N9 1.232(6) .
O6 N12 1.225(6) .
O7 C50 1.337(7) .
O7 C56 1.504(9) .
O8 C47 1.358(7) .
O8 C54 1.493(8) .
O9 N9 1.227(6) .
O10 N10 1.196(7) .
O11 C47 1.185(8) .
O12 N12 1.212(7) .
O13 N11 1.200(6) .
O14 C50 1.203(8) .
O15 N10 1.216(7) .
O16 N11 1.210(6) .
N1 C18 1.349(6) .
N1 C25 1.350(7) .
N2 C23 1.339(7) .
N2 C49 1.457(7) .
N2 C41 1.457(7) .
N3 C14 1.358(7) .
N3 C40 1.449(7) .
N3 C61 1.470(7) .
N4 C43 1.310(8) .
N4 C46 1.333(8) .
N5 C38 1.321(7) .
N5 C42 1.329(7) .
N6 C33 1.313(7) .
N6 C45 1.347(7) .
N7 C39 1.342(7) .
N7 C55 1.450(9) .
N7 C62 1.462(8) .
N8 C52 1.363(9) .
N8 C60 1.451(12) .
N8 C57 1.462(12) .
N9 C8 1.444(7) .
N10 C35 1.450(6) .
N11 C15 1.465(7) .
N12 C37 1.457(7) .
C1 C20 1.371(7) .
C1 C3 1.390(7) .
C3 C4 1.373(7) .
C4 C13 1.376(7) .
C5 C19 1.380(7) .
C5 C16 1.391(7) .
C8 C24 1.383(7) .
C8 C17 1.407(7) .
C10 C12 1.379(7) .
C10 C15 1.402(7) .
C11 C27 1.375(7) .
C11 C17 1.383(7) .
C12 C21 1.372(7) .
C13 C30 1.394(7) .
C14 C29 1.403(7) .
C14 C31 1.403(7) .
C15 C26 1.377(8) .
C16 C36 1.379(7) .
C18 C22 1.361(7) .
C19 C32 1.369(7) .
C20 C30 1.398(7) .
C21 C37 1.404(7) .
C22 C23 1.409(7) .
C23 C28 1.412(7) .
C24 C35 1.369(8) .
C25 C28 1.366(8) .
C26 C37 1.378(8) .
C27 C35 1.411(7) .
C29 C33 1.360(8) .
C30 C47 1.494(8) .
C31 C45 1.365(7) .
C32 C44 1.380(8) .
C34 C38 1.359(8) .
C34 C39 1.407(8) .
C36 C44 1.402(8) .
C39 C48 1.416(8) .
C42 C48 1.356(8) .
C43 C51 1.379(9) .
C44 C50 1.491(8) .
C46 C53 1.358(9) .
C51 C52 1.411(11) .
C52 C53 1.386(10) .
C54 C59 1.338(13) .
C56 C58 1.427(13) .
B1 F3 1.345(7) 2_566
B1 F3 1.345(7) .
B1 F2 1.366(6) .
B1 F2 1.366(6) 2_566
B1 F4 1.414(7) 2_566
B1 F4 1.414(7) .
B1 F1 1.424(8) .
B1 F1 1.424(8) 2_566
B2 F8 1.389(16) .
B2 F5 1.394(17) .
B2 F7 1.397(18) .
B2 F6 1.404(18) .

loop_
_platon_squeeze_void_nr
_platon_squeeze_void_average_x
_platon_squeeze_void_average_y
_platon_squeeze_void_average_z
_platon_squeeze_void_volume
_platon_squeeze_void_count_electrons
_platon_squeeze_void_content
1 0.017 0.305 0.789 11 1 ' '
2 -0.017 0.695 0.211 11 1 ' '
3 0.215 0.117 0.957 15 1 ' '
4 0.500 1.000 0.500 192 39 ' '
5 0.455 0.692 0.694 14 1 ' '
6 0.545 0.308 0.306 14 1 ' '
7 0.785 0.882 0.043 15 1 ' '
